data_4516838
loop_
_publ_author_name
'Kim, Eun Ho'
'Lee, Hyun Mo'
'Jeong, Myoung Sun'
'Ryu, Ji Yeon'
'Lee, Junseong'
'Lee, Bun Yeoul'

_publ_section_title
;
 Methylaluminoxane-Free Chromium Catalytic System for Ethylene
 Tetramerization.
;
_journal_issue 3
_journal_name_full 'ACS omega'
_journal_page_first 765
_journal_page_last 773
_journal_paper_doi 10.1021/acsomega.6b00506
_journal_volume 2
_journal_year 2017
_chemical_formula_sum 'C27 H36 Cr N3'
_chemical_formula_weight 454.59
_space_group_crystal_system monoclinic
_space_group_IT_number 14
_space_group_name_Hall '-P 2yn'
_space_group_name_H-M_alt 'P 1 21/n 1'
_atom_sites_solution_hydrogens geom
_audit_creation_method SHELXL-2014/7
_cell_angle_alpha 90
_cell_angle_beta 100.211(2)
_cell_angle_gamma 90
_cell_formula_units_Z 4
_cell_length_a 7.0261(3)
_cell_length_b 28.8953(11)
_cell_length_c 11.9390(5)
_cell_measurement_reflns_used 9952
_cell_measurement_temperature 100(2)
_cell_measurement_theta_max 24.72
_cell_measurement_theta_min 2.73
_cell_volume 2385.48(17)
_computing_cell_refinement 'Bruker SAINT'
_computing_data_collection 'Bruker APEX2'
_computing_data_reduction 'Bruker SAINT'
_computing_structure_refinement 'SHELXL-2014/7 (Sheldrick, 2014)'
_computing_structure_solution 'SHELXS-97 (Sheldrick, 2008)'
_diffrn_ambient_temperature 100(2)
_diffrn_measured_fraction_theta_full 0.998
_diffrn_measured_fraction_theta_max 0.998
_diffrn_measurement_device_type 'Bruker APEX-II CCD'
_diffrn_measurement_method '\f and \w scans'
_diffrn_radiation_monochromator graphite
_diffrn_radiation_source 'sealed tube'
_diffrn_radiation_type MoK\a
_diffrn_radiation_wavelength 0.71073
_diffrn_reflns_av_R_equivalents 0.0207
_diffrn_reflns_av_unetI/netI 0.0150
_diffrn_reflns_Laue_measured_fraction_full 0.998
_diffrn_reflns_Laue_measured_fraction_max 0.998
_diffrn_reflns_limit_h_max 8
_diffrn_reflns_limit_h_min -8
_diffrn_reflns_limit_k_max 32
_diffrn_reflns_limit_k_min -33
_diffrn_reflns_limit_l_max 13
_diffrn_reflns_limit_l_min -14
_diffrn_reflns_number 27407
_diffrn_reflns_point_group_measured_fraction_full 0.998
_diffrn_reflns_point_group_measured_fraction_max 0.998
_diffrn_reflns_theta_full 24.720
_diffrn_reflns_theta_max 24.720
_diffrn_reflns_theta_min 1.871
_exptl_absorpt_coefficient_mu 0.498
_exptl_crystal_density_diffrn 1.266
_exptl_crystal_description block
_exptl_crystal_F_000 972
_refine_diff_density_max 0.254
_refine_diff_density_min -0.419
_refine_diff_density_rms 0.045
_refine_ls_extinction_method none
_refine_ls_goodness_of_fit_ref 1.020
_refine_ls_hydrogen_treatment constr
_refine_ls_matrix_type full
_refine_ls_number_parameters 286
_refine_ls_number_reflns 4055
_refine_ls_number_restraints 0
_refine_ls_restrained_S_all 1.020
_refine_ls_R_factor_all 0.0348
_refine_ls_R_factor_gt 0.0312
_refine_ls_shift/su_max 0.004
_refine_ls_shift/su_mean 0.000
_refine_ls_structure_factor_coef Fsqd
_refine_ls_weighting_details 'w=1/[\s^2^(Fo^2^)+(0.0600P)^2^+1.4321P] where P=(Fo^2^+2Fc^2^)/3'
_refine_ls_weighting_scheme calc
_refine_ls_wR_factor_gt 0.0923
_refine_ls_wR_factor_ref 0.0950
_reflns_Friedel_coverage 0.000
_reflns_number_gt 3731
_reflns_number_total 4055
_reflns_threshold_expression 'I > 2\s(I)'
_cod_data_source_file ao6b00506_si_002.cif
_cod_data_source_block lby77-1
_cod_original_sg_symbol_H-M 'P 21/n'
_cod_database_code 4516838
_shelx_shelxl_version_number 2014/7
_shelx_space_group_comment
;
The symmetry employed for this shelxl refinement is uniquely defined
by the following loop, which should always be used as a source of
symmetry information in preference to the above space-group names.
They are only intended as comments.
;

loop_
_space_group_symop_operation_xyz
'x, y, z'
'-x+1/2, y+1/2, -z+1/2'
'-x, -y, -z'
'x-1/2, -y-1/2, z-1/2'

loop_
_atom_site_label
_atom_site_type_symbol
_atom_site_fract_x
_atom_site_fract_y
_atom_site_fract_z
_atom_site_U_iso_or_equiv
_atom_site_adp_type
_atom_site_occupancy
_atom_site_site_symmetry_order
_atom_site_calc_flag
_atom_site_refinement_flags_posn
_atom_site_refinement_flags_adp
Cr1 Cr 0.43773(4) 0.86242(2) 0.35914(2) 0.01370(11) Uani 1 1 d . .
N1 N 0.2386(2) 0.83826(5) 0.18439(13) 0.0167(3) Uani 1 1 d . .
N2 N 0.3058(2) 0.80969(5) 0.48278(13) 0.0164(3) Uani 1 1 d . .
N3 N 0.2540(2) 0.92848(5) 0.39487(12) 0.0161(3) Uani 1 1 d . .
C1 C 0.5552(3) 0.89606(7) 0.23009(16) 0.0200(4) Uani 1 1 d . .
H1A H 0.6290 0.9238 0.2612 0.024 Uiso 1 1 calc R U
H1B H 0.6436 0.8750 0.1987 0.024 Uiso 1 1 calc R U
C2 C 0.3904(3) 0.90969(6) 0.13930(15) 0.0188(4) Uani 1 1 d . .
C3 C 0.2258(3) 0.88153(6) 0.11964(15) 0.0172(4) Uani 1 1 d . .
C4 C 0.0615(3) 0.89405(7) 0.04202(16) 0.0212(4) Uani 1 1 d . .
H4 H -0.0481 0.8742 0.0294 0.025 Uiso 1 1 calc R U
C5 C 0.0583(3) 0.93542(7) -0.01653(16) 0.0248(4) Uani 1 1 d . .
H5 H -0.0535 0.9441 -0.0694 0.030 Uiso 1 1 calc R U
C6 C 0.2192(3) 0.96424(7) 0.00223(16) 0.0260(4) Uani 1 1 d . .
H6 H 0.2172 0.9928 -0.0372 0.031 Uiso 1 1 calc R U
C7 C 0.3824(3) 0.95115(7) 0.07854(16) 0.0236(4) Uani 1 1 d . .
H7 H 0.4922 0.9709 0.0899 0.028 Uiso 1 1 calc R U
C8 C 0.0472(3) 0.81879(6) 0.19303(17) 0.0215(4) Uani 1 1 d . .
H8A H -0.0281 0.8419 0.2267 0.032 Uiso 1 1 calc R U
H8B H 0.0642 0.7911 0.2412 0.032 Uiso 1 1 calc R U
H8C H -0.0215 0.8105 0.1169 0.032 Uiso 1 1 calc R U
C9 C 0.3374(3) 0.80416(7) 0.12073(16) 0.0237(4) Uani 1 1 d . .
H9A H 0.2643 0.8008 0.0433 0.036 Uiso 1 1 calc R U
H9B H 0.3447 0.7742 0.1596 0.036 Uiso 1 1 calc R U
H9C H 0.4684 0.8151 0.1175 0.036 Uiso 1 1 calc R U
C10 C 0.6112(2) 0.80208(6) 0.36887(16) 0.0191(4) Uani 1 1 d . .
H10A H 0.6759 0.8002 0.3018 0.023 Uiso 1 1 calc R U
H10B H 0.7120 0.8030 0.4382 0.023 Uiso 1 1 calc R U
C11 C 0.4844(3) 0.76116(6) 0.37229(15) 0.0186(4) Uani 1 1 d . .
C12 C 0.3213(2) 0.76562(6) 0.42472(15) 0.0173(4) Uani 1 1 d . .
C13 C 0.1884(3) 0.72983(7) 0.42188(16) 0.0224(4) Uani 1 1 d . .
H13 H 0.0793 0.7335 0.4581 0.027 Uiso 1 1 calc R U
C14 C 0.2146(3) 0.68873(7) 0.36631(17) 0.0289(5) Uani 1 1 d . .
H14 H 0.1224 0.6645 0.3630 0.035 Uiso 1 1 calc R U
C15 C 0.3760(3) 0.68326(7) 0.31572(18) 0.0293(5) Uani 1 1 d . .
H15 H 0.3958 0.6551 0.2785 0.035 Uiso 1 1 calc R U
C16 C 0.5083(3) 0.71895(7) 0.31954(16) 0.0240(4) Uani 1 1 d . .
H16 H 0.6190 0.7146 0.2852 0.029 Uiso 1 1 calc R U
C17 C 0.4297(3) 0.80601(6) 0.59751(15) 0.0202(4) Uani 1 1 d . .
H17A H 0.3872 0.7796 0.6384 0.030 Uiso 1 1 calc R U
H17B H 0.4188 0.8345 0.6404 0.030 Uiso 1 1 calc R U
H17C H 0.5647 0.8015 0.5891 0.030 Uiso 1 1 calc R U
C18 C 0.1075(3) 0.81964(7) 0.50128(17) 0.0215(4) Uani 1 1 d . .
H18A H 0.0178 0.8180 0.4285 0.032 Uiso 1 1 calc R U
H18B H 0.1032 0.8507 0.5337 0.032 Uiso 1 1 calc R U
H18C H 0.0699 0.7968 0.5539 0.032 Uiso 1 1 calc R U
C19 C 0.6139(2) 0.89726(6) 0.49554(16) 0.0187(4) Uani 1 1 d . .
H19A H 0.7081 0.8755 0.5391 0.022 Uiso 1 1 calc R U
H19B H 0.6862 0.9226 0.4663 0.022 Uiso 1 1 calc R U
C20 C 0.4830(3) 0.91613(6) 0.56943(15) 0.0177(4) Uani 1 1 d . .
C21 C 0.2952(3) 0.92984(6) 0.51930(15) 0.0175(4) Uani 1 1 d . .
C22 C 0.1616(3) 0.94429(6) 0.58479(16) 0.0229(4) Uani 1 1 d . .
H22 H 0.0360 0.9537 0.5489 0.027 Uiso 1 1 calc R U
C23 C 0.2111(3) 0.94497(7) 0.70222(17) 0.0289(5) Uani 1 1 d . .
H23 H 0.1188 0.9542 0.7471 0.035 Uiso 1 1 calc R U
C24 C 0.3963(3) 0.93207(7) 0.75443(17) 0.0273(4) Uani 1 1 d . .
H24 H 0.4314 0.9327 0.8350 0.033 Uiso 1 1 calc R U
C25 C 0.5290(3) 0.91830(6) 0.68822(16) 0.0220(4) Uani 1 1 d . .
H25 H 0.6558 0.9100 0.7247 0.026 Uiso 1 1 calc R U
C26 C 0.0449(2) 0.92692(6) 0.34711(16) 0.0192(4) Uani 1 1 d . .
H26A H -0.0150 0.9011 0.3811 0.029 Uiso 1 1 calc R U
H26B H 0.0269 0.9227 0.2645 0.029 Uiso 1 1 calc R U
H26C H -0.0159 0.9560 0.3641 0.029 Uiso 1 1 calc R U
C27 C 0.3287(3) 0.97279(6) 0.35516(16) 0.0207(4) Uani 1 1 d . .
H27A H 0.2650 0.9989 0.3856 0.031 Uiso 1 1 calc R U
H27B H 0.3015 0.9739 0.2718 0.031 Uiso 1 1 calc R U
H27C H 0.4686 0.9747 0.3819 0.031 Uiso 1 1 calc R U

loop_
_atom_site_aniso_label
_atom_site_aniso_U_11
_atom_site_aniso_U_22
_atom_site_aniso_U_33
_atom_site_aniso_U_23
_atom_site_aniso_U_13
_atom_site_aniso_U_12
Cr1 0.01028(16) 0.01678(18) 0.01398(18) -0.00192(11) 0.00200(11) -0.00115(10)
N1 0.0156(7) 0.0186(8) 0.0153(8) -0.0016(6) 0.0013(6) 0.0005(6)
N2 0.0133(7) 0.0191(8) 0.0164(8) -0.0001(6) 0.0018(6) -0.0008(6)
N3 0.0161(7) 0.0183(8) 0.0136(8) -0.0014(6) 0.0024(6) 0.0004(6)
C1 0.0166(9) 0.0266(10) 0.0178(9) -0.0013(7) 0.0062(7) -0.0041(7)
C2 0.0212(9) 0.0223(9) 0.0151(9) -0.0039(7) 0.0091(7) -0.0010(7)
C3 0.0215(9) 0.0184(9) 0.0127(9) -0.0020(7) 0.0061(7) 0.0006(7)
C4 0.0227(9) 0.0240(10) 0.0163(9) -0.0027(7) 0.0020(7) 0.0013(8)
C5 0.0281(10) 0.0291(10) 0.0166(10) 0.0011(8) 0.0020(8) 0.0069(8)
C6 0.0377(11) 0.0242(10) 0.0185(10) 0.0025(8) 0.0116(8) 0.0040(9)
C7 0.0274(10) 0.0259(10) 0.0204(10) -0.0021(8) 0.0119(8) -0.0051(8)
C8 0.0188(9) 0.0205(9) 0.0227(10) 0.0009(8) -0.0031(8) -0.0048(7)
C9 0.0296(10) 0.0235(10) 0.0165(10) -0.0054(8) -0.0003(8) 0.0060(8)
C10 0.0132(8) 0.0242(9) 0.0200(10) -0.0010(8) 0.0030(7) 0.0014(7)
C11 0.0177(8) 0.0199(9) 0.0158(9) 0.0017(7) -0.0033(7) 0.0033(7)
C12 0.0183(9) 0.0172(9) 0.0145(9) 0.0020(7) -0.0025(7) 0.0002(7)
C13 0.0227(9) 0.0230(10) 0.0190(10) 0.0058(8) -0.0028(7) -0.0032(8)
C14 0.0357(12) 0.0208(10) 0.0249(11) 0.0050(8) -0.0089(9) -0.0079(8)
C15 0.0429(12) 0.0179(10) 0.0223(11) -0.0023(8) -0.0077(9) 0.0034(9)
C16 0.0277(10) 0.0250(10) 0.0177(10) -0.0014(8) -0.0006(8) 0.0068(8)
C17 0.0233(9) 0.0204(9) 0.0153(9) 0.0002(7) -0.0009(7) -0.0016(7)
C18 0.0156(9) 0.0254(10) 0.0250(10) 0.0028(8) 0.0077(8) -0.0009(7)
C19 0.0145(9) 0.0209(9) 0.0197(10) -0.0023(7) 0.0002(7) -0.0021(7)
C20 0.0212(9) 0.0120(8) 0.0193(9) -0.0014(7) 0.0020(7) -0.0031(7)
C21 0.0218(9) 0.0148(9) 0.0161(9) -0.0023(7) 0.0037(7) -0.0023(7)
C22 0.0246(10) 0.0230(10) 0.0220(10) -0.0027(8) 0.0068(8) 0.0036(8)
C23 0.0370(11) 0.0309(11) 0.0214(11) -0.0037(8) 0.0121(9) 0.0060(9)
C24 0.0429(12) 0.0239(10) 0.0150(10) -0.0024(8) 0.0044(8) 0.0025(9)
C25 0.0272(10) 0.0159(9) 0.0207(10) -0.0023(7) -0.0017(8) -0.0002(7)
C26 0.0161(9) 0.0226(9) 0.0186(9) -0.0015(7) 0.0025(7) 0.0036(7)
C27 0.0249(10) 0.0185(9) 0.0189(10) 0.0001(7) 0.0049(8) -0.0010(7)

loop_
_atom_type_symbol
_atom_type_description
_atom_type_scat_dispersion_real
_atom_type_scat_dispersion_imag
_atom_type_scat_source
C C 0.0033 0.0016 'International Tables Vol C Tables 4.2.6.8 and 6.1.1.4'
H H 0.0000 0.0000 'International Tables Vol C Tables 4.2.6.8 and 6.1.1.4'
N N 0.0061 0.0033 'International Tables Vol C Tables 4.2.6.8 and 6.1.1.4'
Cr Cr 0.3209 0.6236 'International Tables Vol C Tables 4.2.6.8 and 6.1.1.4'

loop_
_geom_angle_atom_site_label_1
_geom_angle_atom_site_label_2
_geom_angle_atom_site_label_3
_geom_angle
C1 Cr1 C19 95.26(7)
C1 Cr1 C10 97.10(7)
C19 Cr1 C10 95.56(7)
C1 Cr1 N3 93.21(6)
C19 Cr1 N3 75.12(6)
C10 Cr1 N3 166.72(6)
C1 Cr1 N1 75.08(6)
C19 Cr1 N1 167.95(6)
C10 Cr1 N1 92.82(6)
N3 Cr1 N1 97.92(5)
C1 Cr1 N2 168.03(6)
C19 Cr1 N2 93.74(6)
C10 Cr1 N2 74.16(6)
N3 Cr1 N2 96.72(5)
N1 Cr1 N2 96.88(5)
C3 N1 C8 112.97(14)
C3 N1 C9 106.62(14)
C8 N1 C9 107.24(14)
C3 N1 Cr1 100.50(10)
C8 N1 Cr1 116.57(11)
C9 N1 Cr1 112.54(10)
C12 N2 C18 113.05(14)
C12 N2 C17 107.03(13)
C18 N2 C17 106.81(14)
C12 N2 Cr1 100.99(10)
C18 N2 Cr1 116.27(11)
C17 N2 Cr1 112.41(10)
C21 N3 C26 113.35(14)
C21 N3 C27 106.39(13)
C26 N3 C27 106.54(14)
C21 N3 Cr1 100.79(10)
C26 N3 Cr1 116.02(10)
C27 N3 Cr1 113.45(10)
C2 C1 Cr1 107.38(12)
C7 C2 C3 117.10(17)
C7 C2 C1 123.95(17)
C3 C2 C1 118.70(17)
C4 C3 C2 121.55(17)
C4 C3 N1 122.59(16)
C2 C3 N1 115.86(16)
C5 C4 C3 119.85(18)
C4 C5 C6 119.77(18)
C7 C6 C5 119.83(18)
C6 C7 C2 121.89(18)
C11 C10 Cr1 108.34(11)
C16 C11 C12 116.97(17)
C16 C11 C10 124.21(17)
C12 C11 C10 118.65(16)
C13 C12 C11 121.21(17)
C13 C12 N2 123.59(17)
C11 C12 N2 115.19(15)
C14 C13 C12 120.17(19)
C15 C14 C13 119.63(18)
C16 C15 C14 119.84(19)
C15 C16 C11 122.15(19)
C20 C19 Cr1 106.98(11)
C25 C20 C21 116.73(17)
C25 C20 C19 124.19(16)
C21 C20 C19 118.92(16)
C22 C21 C20 121.49(17)
C22 C21 N3 123.25(16)
C20 C21 N3 115.25(15)
C23 C22 C21 120.09(18)
C22 C23 C24 119.86(19)
C25 C24 C23 119.54(18)
C24 C25 C20 122.27(18)

loop_
_geom_bond_atom_site_label_1
_geom_bond_atom_site_label_2
_geom_bond_distance
Cr1 C1 2.1096(18)
Cr1 C19 2.1173(18)
Cr1 C10 2.1186(18)
Cr1 N3 2.3847(15)
Cr1 N1 2.4006(15)
Cr1 N2 2.4177(15)
N1 C3 1.465(2)
N1 C8 1.478(2)
N1 C9 1.489(2)
N2 C12 1.463(2)
N2 C18 1.477(2)
N2 C17 1.491(2)
N3 C21 1.463(2)
N3 C26 1.480(2)
N3 C27 1.493(2)
C1 C2 1.492(3)
C2 C7 1.396(3)
C2 C3 1.400(3)
C3 C4 1.394(3)
C4 C5 1.383(3)
C5 C6 1.390(3)
C6 C7 1.385(3)
C10 C11 1.485(3)
C11 C16 1.396(3)
C11 C12 1.406(3)
C12 C13 1.389(3)
C13 C14 1.389(3)
C14 C15 1.385(3)
C15 C16 1.384(3)
C19 C20 1.486(3)
C20 C25 1.399(3)
C20 C21 1.406(3)
C21 C22 1.388(3)
C22 C23 1.384(3)
C23 C24 1.390(3)
C24 C25 1.384(3)
